data_7220046
loop_
_publ_author_name
'Yang, Fan'
'Sun, Jing'
'Gao, Hong'
'Yan, Chao Guo'

_publ_section_title
;
 Unprecedented formation of spiro[indoline-3,7'-pyrrolo[1,2-a]azepine] via
 multicomponent reaction of L-proline, isatin and But-2-ynedioate
;
_journal_name_full 'RSC Adv.'
_journal_paper_doi 10.1039/C5RA04102C
_journal_year 2015
_chemical_formula_moiety 'C28 H31 F N2 O9'
_chemical_formula_sum 'C28 H31 F N2 O9'
_chemical_formula_weight 558.55
_chemical_name_systematic
; 
 ? 
;
_space_group_IT_number 14
_symmetry_cell_setting monoclinic
_symmetry_space_group_name_Hall '-P 2ybc'
_symmetry_space_group_name_H-M 'P 1 21/c 1'
_atom_sites_solution_hydrogens geom
_atom_sites_solution_primary direct
_atom_sites_solution_secondary difmap
_audit_creation_method SHELXL-97
_audit_update_record
;
2015-01-14 deposited with the CCDC.
2015-03-31 downloaded from the CCDC.
;
_cell_angle_alpha 90.00
_cell_angle_beta 92.804(6)
_cell_angle_gamma 90.00
_cell_formula_units_Z 4
_cell_length_a 10.200(2)
_cell_length_b 12.129(2)
_cell_length_c 22.985(4)
_cell_measurement_reflns_used 9856
_cell_measurement_temperature 296(2)
_cell_measurement_theta_max 24.93
_cell_measurement_theta_min 2.44
_cell_volume 2840.2(9)
_computing_cell_refinement 'Bruker SMART'
_computing_data_collection 'Bruker SMART'
_computing_data_reduction 'Bruker SAINT'
_computing_molecular_graphics 'Bruker SHELXTL'
_computing_publication_material 'Bruker SHELXTL'
_computing_structure_refinement 'SHELXL-97 (Sheldrick, 2008)'
_computing_structure_solution 'SHELXS-97 (Sheldrick, 2008)'
_diffrn_ambient_temperature 296(2)
_diffrn_measured_fraction_theta_full 0.992
_diffrn_measured_fraction_theta_max 0.992
_diffrn_measurement_device_type 'CCD area detector'
_diffrn_measurement_method 'phi and omega scans'
_diffrn_radiation_monochromator graphite
_diffrn_radiation_source 'fine-focus sealed tube'
_diffrn_radiation_type MoK\a
_diffrn_radiation_wavelength 0.71073
_diffrn_reflns_av_R_equivalents 0.0381
_diffrn_reflns_av_sigmaI/netI 0.0411
_diffrn_reflns_limit_h_max 13
_diffrn_reflns_limit_h_min -11
_diffrn_reflns_limit_k_max 15
_diffrn_reflns_limit_k_min -14
_diffrn_reflns_limit_l_max 26
_diffrn_reflns_limit_l_min -29
_diffrn_reflns_number 27342
_diffrn_reflns_theta_full 27.55
_diffrn_reflns_theta_max 27.55
_diffrn_reflns_theta_min 1.77
_exptl_absorpt_coefficient_mu 0.102
_exptl_absorpt_correction_T_max 0.974
_exptl_absorpt_correction_T_min 0.962
_exptl_absorpt_correction_type multi-scan
_exptl_absorpt_process_details sadabs
_exptl_crystal_colour 'light yellow'
_exptl_crystal_density_diffrn 1.306
_exptl_crystal_density_method 'not measured'
_exptl_crystal_description block
_exptl_crystal_F_000 1176
_exptl_crystal_size_max 0.38
_exptl_crystal_size_mid 0.32
_exptl_crystal_size_min 0.26
_refine_diff_density_max 0.692
_refine_diff_density_min -0.664
_refine_diff_density_rms 0.215
_refine_ls_extinction_method none
_refine_ls_goodness_of_fit_ref 1.091
_refine_ls_hydrogen_treatment constr
_refine_ls_matrix_type full
_refine_ls_number_parameters 377
_refine_ls_number_reflns 6503
_refine_ls_number_restraints 0
_refine_ls_restrained_S_all 1.091
_refine_ls_R_factor_all 0.1130
_refine_ls_R_factor_gt 0.0616
_refine_ls_shift/su_max 0.000
_refine_ls_shift/su_mean 0.000
_refine_ls_structure_factor_coef Fsqd
_refine_ls_weighting_details 'calc w=1/[\s^2^(Fo^2^)+(0.1130P)^2^+0.8619P] where P=(Fo^2^+2Fc^2^)/3'
_refine_ls_weighting_scheme calc
_refine_ls_wR_factor_gt 0.1774
_refine_ls_wR_factor_ref 0.2162
_reflns_number_gt 4183
_reflns_number_total 6503
_reflns_threshold_expression >2sigma(I)
_cod_data_source_file c5ra04102c2.cif
_cod_data_source_block 2f
_cod_depositor_comments
;
The following automatic conversions were performed:

'_symmetry_cell_setting' value 'Monoclinic' changed to 'monoclinic'
according to
/usr/data/users/saulius/crontab/automatic-downloads/rss-feeds/RSC/lib/dictionaries/cif_core.dic
dictionary named 'cif_core.dic' version 2.4.2 from 2011-04-26.

Automatic conversion script
Id: cif_fix_values 3143 2015-03-26 13:38:13Z robertas 
;
_cod_original_cell_volume 2840.1(10)
_cod_original_sg_symbol_H-M 'P 21/c'
_cod_database_code 7220046

loop_
_symmetry_equiv_pos_as_xyz
'x, y, z'
'-x, y+1/2, -z+1/2'
'-x, -y, -z'
'x, -y-1/2, z-1/2'

loop_
_atom_site_label
_atom_site_type_symbol
_atom_site_fract_x
_atom_site_fract_y
_atom_site_fract_z
_atom_site_U_iso_or_equiv
_atom_site_adp_type
_atom_site_occupancy
_atom_site_symmetry_multiplicity
_atom_site_calc_flag
_atom_site_refinement_flags
_atom_site_disorder_assembly
_atom_site_disorder_group
C1 C 0.0336(10) 0.7966(7) 0.0569(3) 0.144(5) Uani 0.703(13) 1 d P A 1
H1A H -0.0341 0.7593 0.0341 0.217 Uiso 0.703(13) 1 calc PR A 1
H1B H 0.1172 0.7819 0.0411 0.217 Uiso 0.703(13) 1 calc PR A 1
H1C H 0.0171 0.8745 0.0561 0.217 Uiso 0.703(13) 1 calc PR A 1
C1' C -0.095(2) 0.803(2) 0.0974(13) 0.182(13) Uani 0.297(13) 1 d P A 2
H1'1 H -0.1630 0.7490 0.1024 0.272 Uiso 0.297(13) 1 calc PR A 2
H1'2 H -0.0923 0.8213 0.0569 0.272 Uiso 0.297(13) 1 calc PR A 2
H1'3 H -0.1139 0.8678 0.1193 0.272 Uiso 0.297(13) 1 calc PR A 2
C2 C 0.0345(5) 0.7561(4) 0.1186(3) 0.1154(16) Uani 1 1 d . . .
H2A H -0.0505 0.7707 0.1341 0.138 Uiso 0.703(13) 1 calc PR A 1
H2B H 0.0476 0.6769 0.1188 0.138 Uiso 0.703(13) 1 calc PR A 1
H2C H 0.0136 0.6873 0.1376 0.138 Uiso 0.297(13) 1 d PR A 2
H2D H 0.0781 0.7357 0.0836 0.138 Uiso 0.297(13) 1 d PR A 2
C3 C 0.1364(4) 0.8074(3) 0.1566(2) 0.0923(12) Uani 1 1 d . A .
H3A H 0.1203 0.7890 0.1967 0.111 Uiso 1 1 calc R . .
H3B H 0.1297 0.8868 0.1526 0.111 Uiso 1 1 calc R . .
C4 C 0.2722(3) 0.7733(2) 0.14428(16) 0.0666(8) Uani 1 1 d . . .
H4A H 0.2847 0.7832 0.1030 0.080 Uiso 1 1 calc R A .
H4B H 0.3334 0.8218 0.1654 0.080 Uiso 1 1 calc R . .
C5 C 0.3051(2) 0.57570(19) 0.12054(11) 0.0400(5) Uani 1 1 d . . .
C6 C 0.3599(2) 0.47033(18) 0.15242(9) 0.0343(5) Uani 1 1 d . A .
C7 C 0.3746(2) 0.51235(19) 0.21484(9) 0.0358(5) Uani 1 1 d . . .
C8 C 0.3418(2) 0.6238(2) 0.21602(11) 0.0428(6) Uani 1 1 d . A .
C9 C 0.3485(3) 0.6824(2) 0.26762(13) 0.0603(8) Uani 1 1 d . . .
H9 H 0.3262 0.7567 0.2684 0.072 Uiso 1 1 calc R A .
C10 C 0.3891(3) 0.6280(3) 0.31807(13) 0.0699(9) Uani 1 1 d . A .
H10 H 0.3945 0.6653 0.3534 0.084 Uiso 1 1 calc R . .
C11 C 0.4212(3) 0.5192(3) 0.31560(11) 0.0623(8) Uani 1 1 d . . .
C12 C 0.4154(2) 0.4582(2) 0.26483(10) 0.0461(6) Uani 1 1 d . A .
H12 H 0.4381 0.3839 0.2646 0.055 Uiso 1 1 calc R . .
C13 C 0.2647(2) 0.37193(18) 0.14917(9) 0.0363(5) Uani 1 1 d . . .
C14 C 0.1543(2) 0.3787(2) 0.18828(10) 0.0409(5) Uani 1 1 d . A .
C15 C 0.0167(3) 0.5025(3) 0.23597(14) 0.0686(9) Uani 1 1 d . A .
H15A H -0.0655 0.4681 0.2249 0.103 Uiso 1 1 calc R . .
H15B H 0.0039 0.5805 0.2399 0.103 Uiso 1 1 calc R . .
H15C H 0.0498 0.4727 0.2725 0.103 Uiso 1 1 calc R . .
C16 C 0.2705(2) 0.27806(19) 0.11723(10) 0.0407(5) Uani 1 1 d . A .
C17 C 0.1751(3) 0.1848(2) 0.12766(12) 0.0487(6) Uani 1 1 d . . .
C18 C -0.0425(3) 0.1271(3) 0.1074(2) 0.0946(13) Uani 1 1 d . . .
H18A H -0.0076 0.0541 0.1035 0.142 Uiso 1 1 calc R A .
H18B H -0.1119 0.1386 0.0783 0.142 Uiso 1 1 calc R . .
H18C H -0.0762 0.1355 0.1454 0.142 Uiso 1 1 calc R . .
C19 C 0.4975(2) 0.44853(17) 0.12987(9) 0.0346(5) Uani 1 1 d . . .
C20 C 0.6097(2) 0.4968(2) 0.16601(10) 0.0383(5) Uani 1 1 d . A .
C21 C 0.7032(3) 0.6620(3) 0.20120(17) 0.0802(10) Uani 1 1 d . A .
H21A H 0.6959 0.6374 0.2406 0.120 Uiso 1 1 calc R . .
H21B H 0.6883 0.7401 0.1992 0.120 Uiso 1 1 calc R . .
H21C H 0.7895 0.6458 0.1887 0.120 Uiso 1 1 calc R . .
C22 C 0.5232(2) 0.39269(19) 0.08177(10) 0.0387(5) Uani 1 1 d . A .
C23 C 0.6631(3) 0.3721(2) 0.06777(11) 0.0453(6) Uani 1 1 d . . .
C24 C 0.8706(3) 0.4511(3) 0.05759(16) 0.0729(9) Uani 1 1 d . . .
H24A H 0.9103 0.4140 0.0909 0.109 Uiso 1 1 calc R A .
H24B H 0.9103 0.5222 0.0536 0.109 Uiso 1 1 calc R . .
H24C H 0.8834 0.4082 0.0232 0.109 Uiso 1 1 calc R . .
C25 C 0.4132(3) 0.3440(2) 0.04324(10) 0.0471(6) Uani 1 1 d . . .
H25 H 0.3479 0.4018 0.0349 0.056 Uiso 1 1 calc R A .
C26 C 0.4491(3) 0.2915(3) -0.01510(12) 0.0659(8) Uani 1 1 d . A .
H26A H 0.3835 0.3087 -0.0457 0.079 Uiso 1 1 calc R . .
H26B H 0.5340 0.3173 -0.0266 0.079 Uiso 1 1 calc R . .
C27 C 0.4523(4) 0.1696(3) -0.00268(16) 0.0849(11) Uani 1 1 d . . .
H27A H 0.5372 0.1477 0.0144 0.102 Uiso 1 1 calc R A .
H27B H 0.4344 0.1276 -0.0381 0.102 Uiso 1 1 calc R . .
C28 C 0.3460(3) 0.1519(2) 0.03976(13) 0.0639(8) Uani 1 1 d . A .
H28A H 0.2612 0.1415 0.0196 0.077 Uiso 1 1 calc R . .
H28B H 0.3652 0.0886 0.0646 0.077 Uiso 1 1 calc R . .
F1 F 0.4609(2) 0.4662(2) 0.36595(7) 0.0958(7) Uani 1 1 d . A .
N1 N 0.3040(2) 0.65939(16) 0.15996(9) 0.0442(5) Uani 1 1 d . A .
N2 N 0.3496(2) 0.25468(17) 0.07355(9) 0.0482(5) Uani 1 1 d . A .
O1 O 0.2734(2) 0.58190(15) 0.06932(8) 0.0553(5) Uani 1 1 d . A .
O2 O 0.1062(2) 0.30367(17) 0.21360(9) 0.0686(6) Uani 1 1 d . . .
O3 O 0.10953(16) 0.48202(14) 0.19192(8) 0.0477(4) Uani 1 1 d . . .
O4 O 0.2018(2) 0.10190(16) 0.15339(10) 0.0668(6) Uani 1 1 d . A .
O5 O 0.06067(18) 0.20730(16) 0.09975(9) 0.0610(5) Uani 1 1 d . A .
O6 O 0.69020(18) 0.44367(15) 0.19328(9) 0.0551(5) Uani 1 1 d . . .
O7 O 0.60659(16) 0.60592(14) 0.16376(8) 0.0478(4) Uani 1 1 d . . .
O8 O 0.70558(19) 0.28131(16) 0.06050(9) 0.0641(6) Uani 1 1 d . A .
O9 O 0.73240(17) 0.46423(15) 0.06517(8) 0.0507(5) Uani 1 1 d . A .

loop_
_atom_site_aniso_label
_atom_site_aniso_U_11
_atom_site_aniso_U_22
_atom_site_aniso_U_33
_atom_site_aniso_U_23
_atom_site_aniso_U_13
_atom_site_aniso_U_12
C1 0.173(10) 0.163(8) 0.093(5) 0.004(5) -0.031(5) 0.073(7)
C1' 0.105(16) 0.20(2) 0.24(3) 0.05(2) -0.020(18) 0.002(15)
C2 0.082(3) 0.094(3) 0.170(5) -0.004(3) 0.010(3) 0.013(2)
C3 0.096(3) 0.066(2) 0.117(3) 0.012(2) 0.025(2) 0.032(2)
C4 0.078(2) 0.0348(14) 0.088(2) 0.0064(14) 0.0070(17) 0.0074(13)
C5 0.0396(13) 0.0389(13) 0.0420(13) 0.0034(10) 0.0073(10) 0.0042(10)
C6 0.0380(12) 0.0330(11) 0.0321(11) -0.0021(9) 0.0025(9) 0.0010(9)
C7 0.0353(11) 0.0389(12) 0.0335(11) -0.0037(9) 0.0052(9) -0.0026(9)
C8 0.0417(13) 0.0421(14) 0.0451(13) -0.0086(10) 0.0067(10) -0.0013(10)
C9 0.0650(18) 0.0514(16) 0.0650(18) -0.0255(14) 0.0073(14) -0.0001(13)
C10 0.078(2) 0.085(2) 0.0472(17) -0.0277(16) 0.0034(14) -0.0035(17)
C11 0.0732(19) 0.080(2) 0.0334(14) -0.0041(14) -0.0004(12) -0.0067(16)
C12 0.0506(15) 0.0516(15) 0.0362(13) -0.0008(11) 0.0035(10) -0.0024(12)
C13 0.0364(12) 0.0369(12) 0.0355(11) -0.0018(9) 0.0012(9) -0.0002(9)
C14 0.0412(13) 0.0422(14) 0.0394(12) 0.0015(10) 0.0024(10) -0.0038(11)
C15 0.0540(17) 0.074(2) 0.080(2) -0.0082(17) 0.0272(15) 0.0081(15)
C16 0.0420(13) 0.0391(13) 0.0407(12) -0.0021(10) -0.0022(10) -0.0022(10)
C17 0.0511(15) 0.0412(14) 0.0531(15) 0.0001(12) -0.0052(12) -0.0054(11)
C18 0.060(2) 0.079(2) 0.142(4) 0.033(2) -0.018(2) -0.0263(18)
C19 0.0385(12) 0.0307(11) 0.0349(11) 0.0013(9) 0.0037(9) 0.0007(9)
C20 0.0374(12) 0.0382(13) 0.0397(12) -0.0016(10) 0.0057(10) 0.0014(10)
C21 0.072(2) 0.0578(19) 0.108(3) -0.0260(19) -0.0186(19) -0.0111(16)
C22 0.0432(13) 0.0355(12) 0.0382(12) 0.0013(10) 0.0088(10) 0.0009(10)
C23 0.0493(15) 0.0460(15) 0.0413(13) -0.0008(11) 0.0096(10) 0.0024(12)
C24 0.0458(17) 0.091(2) 0.083(2) -0.0112(19) 0.0165(15) -0.0101(16)
C25 0.0645(16) 0.0436(14) 0.0335(12) -0.0036(10) 0.0065(11) -0.0026(12)
C26 0.082(2) 0.075(2) 0.0410(15) -0.0117(14) 0.0098(14) -0.0037(17)
C27 0.108(3) 0.078(2) 0.069(2) -0.0347(19) 0.020(2) -0.001(2)
C28 0.080(2) 0.0493(16) 0.0628(18) -0.0216(14) 0.0037(15) -0.0039(14)
F1 0.1350(18) 0.1176(17) 0.0336(9) 0.0038(10) -0.0083(10) 0.0040(14)
N1 0.0487(12) 0.0302(10) 0.0540(12) -0.0011(9) 0.0066(9) 0.0045(9)
N2 0.0571(13) 0.0425(12) 0.0453(12) -0.0118(9) 0.0064(10) -0.0043(10)
O1 0.0711(13) 0.0554(11) 0.0392(10) 0.0070(8) 0.0006(8) 0.0170(9)
O2 0.0794(14) 0.0533(12) 0.0761(14) 0.0089(10) 0.0337(11) -0.0059(10)
O3 0.0401(9) 0.0476(10) 0.0563(10) 0.0001(8) 0.0113(8) 0.0056(8)
O4 0.0732(14) 0.0435(11) 0.0823(15) 0.0128(10) -0.0089(11) -0.0040(9)
O5 0.0512(11) 0.0562(12) 0.0738(13) 0.0134(10) -0.0139(9) -0.0127(9)
O6 0.0481(11) 0.0523(11) 0.0634(12) 0.0061(9) -0.0115(9) 0.0021(8)
O7 0.0440(10) 0.0376(9) 0.0614(11) -0.0070(8) -0.0021(8) -0.0037(7)
O8 0.0627(12) 0.0499(11) 0.0813(14) -0.0064(10) 0.0185(10) 0.0129(9)
O9 0.0469(10) 0.0517(11) 0.0547(11) -0.0022(8) 0.0143(8) -0.0038(8)

loop_
_atom_type_symbol
_atom_type_description
_atom_type_scat_dispersion_real
_atom_type_scat_dispersion_imag
_atom_type_scat_source
C C 0.0033 0.0016 'International Tables Vol C Tables 4.2.6.8 and 6.1.1.4'
H H 0.0000 0.0000 'International Tables Vol C Tables 4.2.6.8 and 6.1.1.4'
N N 0.0061 0.0033 'International Tables Vol C Tables 4.2.6.8 and 6.1.1.4'
O O 0.0106 0.0060 'International Tables Vol C Tables 4.2.6.8 and 6.1.1.4'
F F 0.0171 0.0103 'International Tables Vol C Tables 4.2.6.8 and 6.1.1.4'

loop_
_geom_angle_atom_site_label_1
_geom_angle_atom_site_label_2
_geom_angle_atom_site_label_3
_geom_angle
C2 C1 H1A 109.5
C2 C1 H1B 109.5
C2 C1 H1C 109.5
C2 C1 H2D 40.1
H1A C1 H2D 105.5
H1B C1 H2D 74.0
H1C C1 H2D 140.8
C2 C1' H1'1 109.5
C2 C1' H1'2 109.5
H1'1 C1' H1'2 109.5
C2 C1' H1'3 109.5
H1'1 C1' H1'3 109.5
H1'2 C1' H1'3 109.5
C3 C2 C1 113.3(6)
C3 C2 C1' 128.6(12)
C1 C2 C1' 66.8(11)
C3 C2 H2A 108.9
C1 C2 H2A 108.9
C1' C2 H2A 42.2
C3 C2 H2B 108.9
C1 C2 H2B 108.9
C1' C2 H2B 119.7
H2A C2 H2B 107.7
C3 C2 H2C 105.1
C1 C2 H2C 135.7
C1' C2 H2C 105.1
H2A C2 H2C 76.8
H2B C2 H2C 34.8
C3 C2 H2D 105.1
C1 C2 H2D 44.1
C1' C2 H2D 105.1
H2A C2 H2D 143.8
H2B C2 H2D 71.6
H2C C2 H2D 105.9
C2 C3 C4 114.2(4)
C2 C3 H3A 108.7
C4 C3 H3A 108.7
C2 C3 H3B 108.7
C4 C3 H3B 108.7
H3A C3 H3B 107.6
N1 C4 C3 114.4(3)
N1 C4 H4A 108.7
C3 C4 H4A 108.7
N1 C4 H4B 108.7
C3 C4 H4B 108.7
H4A C4 H4B 107.6
O1 C5 N1 126.3(2)
O1 C5 C6 125.5(2)
N1 C5 C6 108.2(2)
C7 C6 C13 109.76(17)
C7 C6 C19 108.94(17)
C13 C6 C19 115.68(18)
C7 C6 C5 100.63(17)
C13 C6 C5 113.69(18)
C19 C6 C5 107.02(17)
C12 C7 C8 120.8(2)
C12 C7 C6 129.9(2)
C8 C7 C6 109.29(19)
C9 C8 C7 120.9(2)
C9 C8 N1 129.3(2)
C7 C8 N1 109.7(2)
C10 C9 C8 118.4(3)
C10 C9 H9 120.8
C8 C9 H9 120.8
C11 C10 C9 119.4(3)
C11 C10 H10 120.3
C9 C10 H10 120.3
C10 C11 F1 118.8(3)
C10 C11 C12 123.6(3)
F1 C11 C12 117.6(3)
C7 C12 C11 116.8(3)
C7 C12 H12 121.6
C11 C12 H12 121.6
C16 C13 C14 115.5(2)
C16 C13 C6 129.3(2)
C14 C13 C6 115.19(18)
O2 C14 O3 122.1(2)
O2 C14 C13 126.6(2)
O3 C14 C13 111.26(19)
O3 C15 H15A 109.5
O3 C15 H15B 109.5
H15A C15 H15B 109.5
O3 C15 H15C 109.5
H15A C15 H15C 109.5
H15B C15 H15C 109.5
N2 C16 C13 128.5(2)
N2 C16 C17 111.8(2)
C13 C16 C17 119.6(2)
O4 C17 O5 125.8(2)
O4 C17 C16 125.1(2)
O5 C17 C16 108.9(2)
O5 C18 H18A 109.5
O5 C18 H18B 109.5
H18A C18 H18B 109.5
O5 C18 H18C 109.5
H18A C18 H18C 109.5
H18B C18 H18C 109.5
C22 C19 C20 118.8(2)
C22 C19 C6 125.7(2)
C20 C19 C6 115.43(18)
O6 C20 O7 125.0(2)
O6 C20 C19 124.5(2)
O7 C20 C19 110.59(19)
O7 C21 H21A 109.5
O7 C21 H21B 109.5
H21A C21 H21B 109.5
O7 C21 H21C 109.5
H21A C21 H21C 109.5
H21B C21 H21C 109.5
C19 C22 C23 119.4(2)
C19 C22 C25 120.9(2)
C23 C22 C25 119.7(2)
O8 C23 O9 124.8(2)
O8 C23 C22 122.6(2)
O9 C23 C22 112.6(2)
O9 C24 H24A 109.5
O9 C24 H24B 109.5
H24A C24 H24B 109.5
O9 C24 H24C 109.5
H24A C24 H24C 109.5
H24B C24 H24C 109.5
N2 C25 C22 110.15(19)
N2 C25 C26 103.8(2)
C22 C25 C26 117.9(2)
N2 C25 H25 108.2
C22 C25 H25 108.2
C26 C25 H25 108.2
C27 C26 C25 104.1(2)
C27 C26 H26A 110.9
C25 C26 H26A 110.9
C27 C26 H26B 110.9
C25 C26 H26B 110.9
H26A C26 H26B 108.9
C26 C27 C28 104.6(3)
C26 C27 H27A 110.8
C28 C27 H27A 110.8
C26 C27 H27B 110.8
C28 C27 H27B 110.8
H27A C27 H27B 108.9
N2 C28 C27 102.8(2)
N2 C28 H28A 111.2
C27 C28 H28A 111.2
N2 C28 H28B 111.2
C27 C28 H28B 111.2
H28A C28 H28B 109.1
C5 N1 C8 111.91(19)
C5 N1 C4 123.4(2)
C8 N1 C4 124.6(2)
C16 N2 C25 119.7(2)
C16 N2 C28 124.9(2)
C25 N2 C28 112.2(2)
C14 O3 C15 116.3(2)
C17 O5 C18 115.3(2)
C20 O7 C21 115.6(2)
C23 O9 C24 116.1(2)

loop_
_geom_bond_atom_site_label_1
_geom_bond_atom_site_label_2
_geom_bond_distance
C1 C2 1.499(9)
C1 H1A 0.9600
C1 H1B 0.9600
C1 H1C 0.9600
C1 H2D 1.0487
C1' C2 1.50(2)
C1' H1'1 0.9600
C1' H1'2 0.9600
C1' H1'3 0.9600
C2 C3 1.464(6)
C2 H2A 0.9700
C2 H2B 0.9700
C2 H2C 0.9700
C2 H2D 0.9700
C3 C4 1.485(5)
C3 H3A 0.9700
C3 H3B 0.9700
C4 N1 1.461(3)
C4 H4A 0.9700
C4 H4B 0.9700
C5 O1 1.208(3)
C5 N1 1.361(3)
C5 C6 1.563(3)
C6 C7 1.523(3)
C6 C13 1.538(3)
C6 C19 1.543(3)
C7 C12 1.370(3)
C7 C8 1.393(3)
C8 C9 1.381(4)
C8 N1 1.395(3)
C9 C10 1.380(5)
C9 H9 0.9300
C10 C11 1.362(5)
C10 H10 0.9300
C11 F1 1.367(3)
C11 C12 1.380(4)
C12 H12 0.9300
C13 C16 1.358(3)
C13 C14 1.476(3)
C14 O2 1.198(3)
C14 O3 1.338(3)
C15 O3 1.441(3)
C15 H15A 0.9600
C15 H15B 0.9600
C15 H15C 0.9600
C16 N2 1.349(3)
C16 C17 1.519(3)
C17 O4 1.191(3)
C17 O5 1.333(3)
C18 O5 1.450(4)
C18 H18A 0.9600
C18 H18B 0.9600
C18 H18C 0.9600
C19 C22 1.333(3)
C19 C20 1.500(3)
C20 O6 1.196(3)
C20 O7 1.325(3)
C21 O7 1.447(3)
C21 H21A 0.9600
C21 H21B 0.9600
C21 H21C 0.9600
C22 C23 1.499(3)
C22 C25 1.515(4)
C23 O8 1.198(3)
C23 O9 1.326(3)
C24 O9 1.437(3)
C24 H24A 0.9600
C24 H24B 0.9600
C24 H24C 0.9600
C25 N2 1.457(3)
C25 C26 1.544(4)
C25 H25 0.9800
C26 C27 1.506(5)
C26 H26A 0.9700
C26 H26B 0.9700
C27 C28 1.509(5)
C27 H27A 0.9700
C27 H27B 0.9700
C28 N2 1.468(3)
C28 H28A 0.9700
C28 H28B 0.9700
